data_7227463
loop_
_publ_author_name
'Chi, Yang'
'Guo, Sheng-Ping'
'Xue, Huai-Guo'

_publ_section_title
;
 Band gap tuning from an indirect EuGa2S4 to a direct EuZnGeS4
 semiconductor: syntheses, crystal and electronic structures, and optical
 properties
;
_journal_issue 9
_journal_name_full 'RSC Adv.'
_journal_page_first 5039
_journal_paper_doi 10.1039/C6RA25283D
_journal_volume 7
_journal_year 2017
_chemical_formula_moiety 'Eu Ge S4 Zn'
_chemical_formula_sum 'Eu Ge S4 Zn'
_chemical_formula_weight 418.16
_chemical_name_systematic
;
 ? 
;
_space_group_crystal_system orthorhombic
_space_group_IT_number 70
_space_group_name_Hall '-F 2uv 2vw'
_space_group_name_H-M_alt 'F d d d'
_symmetry_space_group_name_Hall '-F 2uv 2vw'
_symmetry_space_group_name_H-M 'F d d d :2'
_audit_creation_date 2016-07-16
_audit_creation_method
;
Olex2 1.2-beta
(compiled 2015.08.17 svn.r3210 for OlexSys, GUI svn.r5083)
;
_cell_angle_alpha 90
_cell_angle_beta 90
_cell_angle_gamma 90
_cell_formula_units_Z 32
_cell_length_a 20.398(6)
_cell_length_b 20.682(6)
_cell_length_c 12.234(4)
_cell_measurement_reflns_used 2852
_cell_measurement_temperature 296(2)
_cell_measurement_theta_max 27.4309
_cell_measurement_theta_min 3.5668
_cell_volume 5161(3)
_computing_molecular_graphics 'Olex2 (Dolomanov et al., 2009)'
_computing_publication_material 'Olex2 (Dolomanov et al., 2009)'
_computing_structure_refinement 'ShelXL (Sheldrick, 2015)'
_computing_structure_solution 'SHELXS-97 (Sheldrick, 1990)'
_diffrn_ambient_temperature 296.15
_diffrn_measured_fraction_theta_full 0.993
_diffrn_measured_fraction_theta_max 0.993
_diffrn_measurement_device_type 'Bruker P4'
_diffrn_measurement_method '\w scans'
_diffrn_radiation_monochromator graphite
_diffrn_radiation_type MoK\a
_diffrn_radiation_wavelength 0.71073
_diffrn_reflns_av_R_equivalents 0.0283
_diffrn_reflns_av_unetI/netI 0.0249
_diffrn_reflns_Laue_measured_fraction_full 0.993
_diffrn_reflns_Laue_measured_fraction_max 0.993
_diffrn_reflns_limit_h_max 24
_diffrn_reflns_limit_h_min -14
_diffrn_reflns_limit_k_max 15
_diffrn_reflns_limit_k_min -24
_diffrn_reflns_limit_l_max 14
_diffrn_reflns_limit_l_min -14
_diffrn_reflns_number 5315
_diffrn_reflns_point_group_measured_fraction_full 0.993
_diffrn_reflns_point_group_measured_fraction_max 0.993
_diffrn_reflns_theta_full 25.242
_diffrn_reflns_theta_max 25.498
_diffrn_reflns_theta_min 2.177
_exptl_absorpt_coefficient_mu 19.076
_exptl_absorpt_correction_type none
_exptl_crystal_density_diffrn 4.305
_exptl_crystal_density_method 'not measured'
_exptl_crystal_description block
_exptl_crystal_F_000 6048
_exptl_crystal_size_max 0.13
_exptl_crystal_size_mid 0.12
_exptl_crystal_size_min 0.11
_refine_diff_density_max 2.571
_refine_diff_density_min -1.815
_refine_diff_density_rms 0.403
_refine_ls_extinction_coef 0.000173(11)
_refine_ls_extinction_expression Fc^*^=kFc[1+0.001xFc^2^\l^3^/sin(2\q)]^-1/4^
_refine_ls_extinction_method 'SHELXL-2016/3 (Sheldrick 2016)'
_refine_ls_goodness_of_fit_ref 1.129
_refine_ls_hydrogen_treatment undef
_refine_ls_matrix_type full
_refine_ls_number_parameters 67
_refine_ls_number_reflns 1203
_refine_ls_number_restraints 12
_refine_ls_restrained_S_all 1.155
_refine_ls_R_factor_all 0.0553
_refine_ls_R_factor_gt 0.0483
_refine_ls_shift/su_max 0.000
_refine_ls_shift/su_mean 0.000
_refine_ls_structure_factor_coef Fsqd
_refine_ls_weighting_details 'w=1/[\s^2^(Fo^2^)+(0.0303P)^2^+1871.4999P] where P=(Fo^2^+2Fc^2^)/3'
_refine_ls_weighting_scheme calc
_refine_ls_wR_factor_gt 0.1245
_refine_ls_wR_factor_ref 0.1279
_reflns_Friedel_coverage 0.000
_reflns_number_gt 926
_reflns_number_total 1203
_reflns_threshold_expression 'I > 2\s(I)'
_cod_data_source_file c6ra25283d4.cif
_cod_data_source_block a
_cod_database_code 7227463
_shelx_space_group_comment
;
The symmetry employed for this shelxl refinement is uniquely defined
by the following loop, which should always be used as a source of
symmetry information in preference to the above space-group names.
They are only intended as comments.
;
_shelx_estimated_absorpt_t_max 0.228
_shelx_estimated_absorpt_t_min 0.191
_olex2_refinement_description
;
1. Uiso/Uaniso restraints and constraints
Uanis(S3) \\sim Ueq, Uanis(S4) \\sim Ueq: with sigma of 0.001 and sigma for
terminal atoms of 0.002
;
_shelx_shelxl_version_number 2016/3
_olex2_submission_special_instructions 'No special instructions were received'

loop_
_space_group_symop_operation_xyz
'x, y, z'
'-x+3/4, -y+3/4, z'
'-x+3/4, y, -z+3/4'
'x, -y+3/4, -z+3/4'
'x, y+1/2, z+1/2'
'-x+3/4, -y+5/4, z+1/2'
'-x+3/4, y+1/2, -z+5/4'
'x, -y+5/4, -z+5/4'
'x+1/2, y, z+1/2'
'-x+5/4, -y+3/4, z+1/2'
'-x+5/4, y, -z+5/4'
'x+1/2, -y+3/4, -z+5/4'
'x+1/2, y+1/2, z'
'-x+5/4, -y+5/4, z'
'-x+5/4, y+1/2, -z+3/4'
'x+1/2, -y+5/4, -z+3/4'
'-x, -y, -z'
'x-3/4, y-3/4, -z'
'x-3/4, -y, z-3/4'
'-x, y-3/4, z-3/4'
'-x, -y+1/2, -z+1/2'
'x-3/4, y-1/4, -z+1/2'
'x-3/4, -y+1/2, z-1/4'
'-x, y-1/4, z-1/4'
'-x+1/2, -y, -z+1/2'
'x-1/4, y-3/4, -z+1/2'
'x-1/4, -y, z-1/4'
'-x+1/2, y-3/4, z-1/4'
'-x+1/2, -y+1/2, -z'
'x-1/4, y-1/4, -z'
'x-1/4, -y+1/2, z-3/4'
'-x+1/2, y-1/4, z-3/4'

loop_
_atom_site_label
_atom_site_type_symbol
_atom_site_fract_x
_atom_site_fract_y
_atom_site_fract_z
_atom_site_U_iso_or_equiv
_atom_site_adp_type
_atom_site_occupancy
_atom_site_site_symmetry_order
_atom_site_calc_flag
_atom_site_refinement_flags_posn
_atom_site_refinement_flags_adp
_atom_site_refinement_flags_occupancy
Eu1 Eu 0.625000 0.37321(5) 0.125000 0.0092(4) Uani 1 2 d S T P
Eu2 Eu 0.625000 0.625000 0.125000 0.0086(4) Uani 1 4 d S T P
Eu3 Eu 0.625000 0.625000 0.625000 0.0097(4) Uani 1 4 d S T P
Zn1 Zn 0.55411(8) 0.49979(8) 0.41379(13) 0.0058(4) Uani 1 1 d . . .
Ge1 Ge 0.73750(8) 0.50046(8) 0.37412(13) 0.0110(4) Uani 1 1 d . . .
S1 S 0.65496(17) 0.5009(2) 0.4956(3) 0.0072(7) Uani 1 1 d . . .
S2 S 0.57943(16) 0.4988(2) 0.2351(3) 0.0070(7) Uani 1 1 d . . .
S3 S 0.7503(2) 0.58296(18) 0.2487(4) 0.0143(8) Uani 1 1 d . U .
S4 S 0.5000(2) 0.41668(18) 0.5007(4) 0.0135(8) Uani 1 1 d . U .

loop_
_atom_site_aniso_label
_atom_site_aniso_U_11
_atom_site_aniso_U_22
_atom_site_aniso_U_33
_atom_site_aniso_U_23
_atom_site_aniso_U_13
_atom_site_aniso_U_12
Eu1 0.0103(6) 0.0042(6) 0.0131(7) 0.000 -0.0005(4) 0.000
Eu2 0.0074(8) 0.0035(7) 0.0149(8) 0.000 0.000 0.000
Eu3 0.0110(8) 0.0044(7) 0.0137(8) 0.000 0.000 0.000
Zn1 0.0082(8) 0.0035(7) 0.0056(8) 0.0000(7) 0.0013(6) 0.0003(6)
Ge1 0.0131(8) 0.0093(8) 0.0106(8) -0.0002(7) 0.0018(6) 0.0007(7)
S1 0.0057(15) 0.0090(16) 0.0069(16) -0.0007(14) -0.0003(12) -0.0011(14)
S2 0.0072(15) 0.0074(16) 0.0066(16) 0.0006(15) -0.0018(13) -0.0005(15)
S3 0.0158(11) 0.0119(11) 0.0153(11) -0.0006(9) -0.0053(8) -0.0002(9)
S4 0.0139(11) 0.0108(11) 0.0158(11) -0.0001(9) -0.0042(8) 0.0003(9)

loop_
_atom_type_symbol
_atom_type_description
_atom_type_scat_dispersion_real
_atom_type_scat_dispersion_imag
_atom_type_scat_source
Eu Eu -0.1578 3.6682 'International Tables Vol C Tables 4.2.6.8 and 6.1.1.4'
Ge Ge 0.1547 1.8001 'International Tables Vol C Tables 4.2.6.8 and 6.1.1.4'
S S 0.1246 0.1234 'International Tables Vol C Tables 4.2.6.8 and 6.1.1.4'
Zn Zn 0.2839 1.4301 'International Tables Vol C Tables 4.2.6.8 and 6.1.1.4'

loop_
_geom_angle_atom_site_label_1
_geom_angle_atom_site_label_2
_geom_angle_atom_site_label_3
_geom_angle
_geom_angle_site_symmetry_1
_geom_angle_site_symmetry_3
S1 Eu1 S1 66.96(14) 10_554 4
S1 Eu1 S3 131.37(10) 10_554 25_665
S1 Eu1 S3 79.93(10) 4 25_665
S1 Eu1 S3 79.93(10) 10_554 27_565
S1 Eu1 S3 131.37(10) 4 27_565
S1 Eu1 S4 71.77(10) 4 4
S1 Eu1 S4 82.32(10) 4 10_554
S1 Eu1 S4 82.32(10) 10_554 4
S1 Eu1 S4 71.77(10) 10_554 10_554
S2 Eu1 S1 122.69(10) . 4
S2 Eu1 S1 150.62(9) . 10_554
S2 Eu1 S1 150.61(9) 11_554 4
S2 Eu1 S1 122.69(10) 11_554 10_554
S2 Eu1 S2 64.41(14) 11_554 .
S2 Eu1 S3 77.48(10) 11_554 27_565
S2 Eu1 S3 73.96(10) 11_554 25_665
S2 Eu1 S3 73.96(10) . 27_565
S2 Eu1 S3 77.48(10) . 25_665
S2 Eu1 S4 133.91(10) 11_554 4
S2 Eu1 S4 133.91(10) . 10_554
S2 Eu1 S4 76.08(10) 11_554 10_554
S2 Eu1 S4 76.08(10) . 4
S3 Eu1 S3 146.12(15) 25_665 27_565
S4 Eu1 S3 120.63(15) 10_554 27_565
S4 Eu1 S3 120.63(15) 4 25_665
S4 Eu1 S3 69.30(15) 10_554 25_665
S4 Eu1 S3 69.30(15) 4 27_565
S4 Eu1 S4 148.95(14) 4 10_554
S2 Eu2 S2 64.18(14) 14 8_554
S2 Eu2 S2 144.87(13) . 8_554
S2 Eu2 S2 128.15(13) . 14
S2 Eu2 S2 128.15(13) 11_554 8_554
S2 Eu2 S2 64.18(14) . 11_554
S2 Eu2 S2 144.87(13) 14 11_554
S2 Eu2 S3 78.31(10) . .
S2 Eu2 S3 134.51(10) . 8_554
S2 Eu2 S3 78.31(10) 14 14
S2 Eu2 S3 77.00(10) 14 .
S2 Eu2 S3 78.31(10) 8_554 8_554
S2 Eu2 S3 74.13(10) 11_554 .
S2 Eu2 S3 74.13(10) 8_554 14
S2 Eu2 S3 134.51(10) 8_554 .
S2 Eu2 S3 77.00(10) 11_554 8_554
S2 Eu2 S3 74.13(10) . 11_554
S2 Eu2 S3 77.00(10) . 14
S2 Eu2 S3 134.51(10) 14 11_554
S2 Eu2 S3 134.51(10) 11_554 14
S2 Eu2 S3 78.31(10) 11_554 11_554
S2 Eu2 S3 77.00(10) 8_554 11_554
S2 Eu2 S3 74.13(10) 14 8_554
S3 Eu2 S3 121.44(18) 11_554 8_554
S3 Eu2 S3 147.36(14) 8_554 14
S3 Eu2 S3 68.67(18) 11_554 14
S3 Eu2 S3 147.36(14) . 11_554
S3 Eu2 S3 121.44(18) . 14
S3 Eu2 S3 68.67(18) . 8_554
S1 Eu3 S1 118.07(14) 8 11
S1 Eu3 S1 66.94(14) 11 .
S1 Eu3 S1 157.09(13) 8 .
S1 Eu3 S1 66.94(14) 8 14
S1 Eu3 S1 157.09(13) 11 14
S1 Eu3 S1 118.07(14) 14 .
S1 Eu3 S4 130.58(10) 8 17_666
S1 Eu3 S4 81.95(10) 8 18_666
S1 Eu3 S4 79.24(10) 11 20_666
S1 Eu3 S4 81.95(10) 11 17_666
S1 Eu3 S4 79.25(10) . 18_666
S1 Eu3 S4 79.24(10) 14 17_666
S1 Eu3 S4 130.58(10) . 20_666
S1 Eu3 S4 71.10(10) . 17_666
S1 Eu3 S4 71.10(10) 14 18_666
S1 Eu3 S4 79.24(10) 8 19_666
S1 Eu3 S4 71.10(10) 8 20_666
S1 Eu3 S4 71.10(10) 11 19_666
S1 Eu3 S4 81.95(10) 14 20_666
S1 Eu3 S4 130.58(10) 14 19_666
S1 Eu3 S4 81.95(10) . 19_666
S1 Eu3 S4 130.58(10) 11 18_666
S4 Eu3 S4 120.52(18) 17_666 18_666
S4 Eu3 S4 147.71(14) 18_666 20_666
S4 Eu3 S4 120.52(18) 19_666 20_666
S4 Eu3 S4 147.71(14) 17_666 19_666
S4 Eu3 S4 69.32(18) 17_666 20_666
S4 Eu3 S4 69.32(18) 19_666 18_666
S1 Zn1 Zn1 110.36(12) . 17_666
S1 Zn1 S4 103.68(17) . .
S1 Zn1 S4 103.00(17) . 17_666
S2 Zn1 Zn1 146.99(13) . 17_666
S2 Zn1 S1 102.66(13) . .
S2 Zn1 S4 124.01(17) . 17_666
S2 Zn1 S4 123.56(17) . .
S4 Zn1 Zn1 48.44(12) . 17_666
S4 Zn1 Zn1 48.48(12) 17_666 17_666
S4 Zn1 S4 96.92(14) 17_666 .
S1 Ge1 S2 102.67(14) . 19_666
S1 Ge1 S3 121.43(17) . .
S1 Ge1 S3 121.08(17) . 25_665
S3 Ge1 S2 107.06(17) . 19_666
S3 Ge1 S2 107.46(17) 25_665 19_666
S3 Ge1 S3 96.19(14) 25_665 .
Eu1 S1 Eu3 113.05(11) 10 .
Zn1 S1 Eu1 92.20(13) . 10
Zn1 S1 Eu3 93.14(13) . .
Ge1 S1 Eu1 119.09(17) . 10
Ge1 S1 Eu3 119.51(17) . .
Ge1 S1 Zn1 112.62(15) . .
Eu1 S2 Eu2 115.70(11) . .
Zn1 S2 Eu1 120.27(16) . .
Zn1 S2 Eu2 119.16(16) . .
Zn1 S2 Ge1 112.61(15) . 27_565
Ge1 S2 Eu1 89.63(12) 27_565 .
Ge1 S2 Eu2 89.00(12) 27_565 .
Eu2 S3 Eu1 146.73(13) . 25_665
Ge1 S3 Eu1 88.72(15) . 25_665
Ge1 S3 Eu1 117.00(18) 25_665 25_665
Ge1 S3 Eu2 116.06(18) . .
Ge1 S3 Eu2 88.89(15) 25_665 .
Ge1 S3 Ge1 83.81(14) 25_665 .
Eu1 S4 Eu3 148.33(13) 10 17_666
Zn1 S4 Eu1 111.92(17) 17_666 10
Zn1 S4 Eu1 91.77(15) . 10
Zn1 S4 Eu3 92.29(15) 17_666 17_666
Zn1 S4 Eu3 111.89(17) . 17_666
Zn1 S4 Zn1 83.08(14) 17_666 .

loop_
_geom_bond_atom_site_label_1
_geom_bond_atom_site_label_2
_geom_bond_distance
_geom_bond_site_symmetry_2
Eu1 S1 3.077(4) 10_554
Eu1 S1 3.077(4) 4
Eu1 S2 3.070(4) 11_554
Eu1 S2 3.070(4) .
Eu1 S3 3.112(5) 25_665
Eu1 S3 3.112(5) 27_565
Eu1 S4 3.082(5) 4
Eu1 S4 3.082(5) 10_554
Eu2 S2 3.080(4) .
Eu2 S2 3.080(4) 8_554
Eu2 S2 3.080(4) 11_554
Eu2 S2 3.080(4) 14
Eu2 S3 3.095(5) .
Eu2 S3 3.095(5) 8_554
Eu2 S3 3.095(5) 11_554
Eu2 S3 3.095(5) 14
Eu3 S1 3.077(4) 8
Eu3 S1 3.077(4) 14
Eu3 S1 3.077(4) 11
Eu3 S1 3.077(4) .
Eu3 S4 3.100(5) 17_666
Eu3 S4 3.100(5) 20_666
Eu3 S4 3.100(5) 19_666
Eu3 S4 3.100(5) 18_666
Zn1 Zn1 3.054(3) 17_666
Zn1 S1 2.288(4) .
Zn1 S2 2.247(4) .
Zn1 S4 2.303(5) .
Zn1 S4 2.302(5) 17_666
Ge1 S1 2.246(4) .
Ge1 S2 2.315(4) 19_666
Ge1 S3 2.301(5) 25_665
Ge1 S3 2.309(5) .
S1 Eu1 3.077(4) 10
S2 Ge1 2.315(4) 27_565
S3 Eu1 3.112(5) 25_665
S3 Ge1 2.301(5) 25_665
S4 Eu1 3.082(5) 10
S4 Eu3 3.100(5) 17_666
S4 Zn1 2.302(5) 17_666
